data_7013187
loop_
_publ_author_name
'Kim, Yong-Joo'
'Han, Jin-Taek'
'Kang, Seok'
'Han, Won Seok'
'Lee, Soon W.'

_publ_section_title
;
 Reactivity of di(azido)bis(phosphine) complexes of Ni(ii), Pd(ii) and
 Pt(ii) toward organic isothiocyanates: synthesis, structures, and
 properties of bis(tetrazole-thiolato) and bis(isothiocyanato)
 complexes
;
_journal_issue 17
_journal_name_full 'Dalton Transactions'
_journal_page_first 3357
_journal_paper_doi 10.1039/b305341p
_journal_year 2003
_chemical_formula_sum 'C18 H18 N8 S2'
_chemical_formula_weight 410.52
_chemical_name_systematic
;
?
;
_space_group_IT_number 14
_symmetry_cell_setting monoclinic
_symmetry_space_group_name_Hall '-P 2ybc'
_symmetry_space_group_name_H-M 'P 1 21/c 1'
_atom_sites_solution_hydrogens geom
_atom_sites_solution_primary direct
_atom_sites_solution_secondary difmap
_audit_creation_method SHELXL-97
_cell_angle_alpha 90.00
_cell_angle_beta 93.46(2)
_cell_angle_gamma 90.00
_cell_formula_units_Z 4
_cell_length_a 11.115(3)
_cell_length_b 13.732(3)
_cell_length_c 13.616(4)
_cell_measurement_reflns_used 21
_cell_measurement_temperature 295(2)
_cell_measurement_theta_max 12.37
_cell_measurement_theta_min 5.35
_cell_volume 2074.4(9)
_computing_cell_refinement 'Siemens XSCANS'
_computing_data_collection 'Siemens XSCANS'
_computing_data_reduction 'Siemens SHELXTL'
_computing_molecular_graphics 'Siemens SHELXTL'
_computing_publication_material 'Siemens SHELXTL'
_computing_structure_refinement 'Siemens SHELXTL'
_computing_structure_solution 'Siemens SHELXTL'
_diffrn_ambient_temperature 295(2)
_diffrn_measured_fraction_theta_full 0.955
_diffrn_measured_fraction_theta_max 0.955
_diffrn_measurement_device 'Siemens P4'
_diffrn_measurement_method '\w scans'
_diffrn_radiation_monochromator graphite
_diffrn_radiation_source 'sealed tube'
_diffrn_radiation_type MoK\a
_diffrn_radiation_wavelength 0.71073
_diffrn_reflns_av_R_equivalents 0.0494
_diffrn_reflns_av_sigmaI/netI 0.1120
_diffrn_reflns_limit_h_max 0
_diffrn_reflns_limit_h_min -13
_diffrn_reflns_limit_k_max 0
_diffrn_reflns_limit_k_min -16
_diffrn_reflns_limit_l_max 16
_diffrn_reflns_limit_l_min -16
_diffrn_reflns_number 3692
_diffrn_reflns_theta_full 25.02
_diffrn_reflns_theta_max 25.02
_diffrn_reflns_theta_min 2.11
_diffrn_standards_interval_count 97
_diffrn_standards_number 3
_exptl_absorpt_coefficient_mu 0.277
_exptl_absorpt_correction_T_max 0.8539
_exptl_absorpt_correction_T_min 0.5316
_exptl_absorpt_correction_type empirical
_exptl_crystal_colour 'COLORLESS         '
_exptl_crystal_density_diffrn 1.314
_exptl_crystal_density_method 'not measured'
_exptl_crystal_description 'BLOCK             '
_exptl_crystal_F_000 856
_exptl_crystal_size_max 0.32
_exptl_crystal_size_mid 0.28
_exptl_crystal_size_min 0.24
_refine_diff_density_max 0.274
_refine_diff_density_min -0.238
_refine_diff_density_rms 0.051
_refine_ls_extinction_coef 0.0003(7)
_refine_ls_extinction_expression Fc^*^=kFc[1+0.001xFc^2^\l^3^/sin(2\q)]^-1/4^
_refine_ls_extinction_method SHELXL
_refine_ls_goodness_of_fit_ref 0.999
_refine_ls_hydrogen_treatment mixed
_refine_ls_matrix_type full
_refine_ls_number_parameters 254
_refine_ls_number_reflns 3494
_refine_ls_number_restraints 0
_refine_ls_restrained_S_all 0.999
_refine_ls_R_factor_all 0.1824
_refine_ls_R_factor_gt 0.0750
_refine_ls_shift/su_max 0.000
_refine_ls_shift/su_mean 0.000
_refine_ls_structure_factor_coef Fsqd
_refine_ls_weighting_details 'calc w=1/[\s^2^(Fo^2^)+(0.0750P)^2^+0.0000P] where P=(Fo^2^+2Fc^2^)/3'
_refine_ls_weighting_scheme calc
_refine_ls_wR_factor_gt 0.1506
_refine_ls_wR_factor_ref 0.1955
_reflns_number_gt 1504
_reflns_number_total 3494
_reflns_threshold_expression >2sigma(I)
_cod_data_source_file b305341p.txt
_cod_data_source_block s2
_cod_depositor_comments
;
The following automatic conversions were performed:
'_symmetry_cell_setting' value 'Monoclinic' changed to 'monoclinic'
according to '/home/saulius/struct/CIF-dictionaries/cif_core.dic'
dictionary named 'cif_core.dic' version 2.4.1 from 2010-06-29.

Automatic conversion script
Id: cif_fix_enum 1527 2010-12-29 10:47:43Z saulius 
;
_cod_original_cell_volume 2074.4(10)
_cod_original_sg_symbol_H-M 'P2(1)/c  '
_cod_database_code 7013187

loop_
_symmetry_equiv_pos_as_xyz
'x, y, z'
'-x, y+1/2, -z+1/2'
'-x, -y, -z'
'x, -y-1/2, z-1/2'

loop_
_atom_site_label
_atom_site_type_symbol
_atom_site_fract_x
_atom_site_fract_y
_atom_site_fract_z
_atom_site_U_iso_or_equiv
_atom_site_adp_type
_atom_site_occupancy
_atom_site_symmetry_multiplicity
_atom_site_calc_flag
_atom_site_refinement_flags
_atom_site_disorder_assembly
_atom_site_disorder_group
S1 S 1.04762(14) 0.08469(11) 0.27732(13) 0.0677(5) Uani 1 1 d . . .
S2 S 0.94053(13) 0.08558(12) 0.39254(12) 0.0628(5) Uani 1 1 d . . .
N1 N 1.1004(4) 0.2389(3) 0.1658(4) 0.0566(13) Uani 1 1 d . . .
N2 N 1.0678(5) 0.3342(3) 0.1473(4) 0.0790(17) Uani 1 1 d . . .
N3 N 0.9865(5) 0.3541(4) 0.2085(5) 0.0846(18) Uani 1 1 d . . .
N4 N 0.9601(5) 0.2750(4) 0.2658(4) 0.0767(16) Uani 1 1 d . . .
N5 N 0.6982(4) 0.0794(3) 0.3806(4) 0.0615(13) Uani 1 1 d . . .
N6 N 0.6025(5) 0.0683(4) 0.3140(5) 0.0803(17) Uani 1 1 d . . .
N7 N 0.6482(6) 0.0569(4) 0.2294(5) 0.0886(19) Uani 1 1 d . . .
N8 N 0.7711(5) 0.0588(4) 0.2371(4) 0.0708(15) Uani 1 1 d . . .
C1 C 1.1842(5) 0.1875(4) 0.1091(5) 0.0555(15) Uani 1 1 d . . .
C2 C 1.1370(6) 0.1375(4) 0.0263(5) 0.0669(17) Uani 1 1 d . . .
C3 C 1.2181(8) 0.0881(5) -0.0278(5) 0.091(2) Uani 1 1 d . . .
H3 H 1.1905 0.0532 -0.0832 0.109 Uiso 1 1 calc R . .
C4 C 1.3403(8) 0.0896(6) -0.0006(7) 0.104(3) Uani 1 1 d . . .
H4 H 1.3939 0.0570 -0.0389 0.125 Uiso 1 1 calc R . .
C5 C 1.3832(6) 0.1387(6) 0.0824(7) 0.092(2) Uani 1 1 d . . .
H5 H 1.4653 0.1377 0.1002 0.110 Uiso 1 1 calc R . .
C6 C 1.3059(6) 0.1899(5) 0.1399(5) 0.0700(19) Uani 1 1 d . . .
C7 C 1.0044(6) 0.1363(5) -0.0016(5) 0.092(2) Uani 1 1 d . . .
H7A H 0.9627 0.1746 0.0446 0.138 Uiso 1 1 calc R . .
H7B H 0.9753 0.0705 -0.0010 0.138 Uiso 1 1 calc R . .
H7C H 0.9902 0.1632 -0.0664 0.138 Uiso 1 1 calc R . .
C8 C 1.3507(6) 0.2470(6) 0.2295(5) 0.097(2) Uani 1 1 d . . .
H8A H 1.4364 0.2392 0.2396 0.146 Uiso 1 1 calc R . .
H8B H 1.3123 0.2234 0.2862 0.146 Uiso 1 1 calc R . .
H8C H 1.3319 0.3147 0.2198 0.146 Uiso 1 1 calc R . .
C9 C 1.0336(5) 0.2069(4) 0.2382(5) 0.0555(16) Uani 1 1 d . . .
C10 C 0.6859(5) 0.0935(5) 0.4840(5) 0.0597(16) Uani 1 1 d . . .
C11 C 0.6847(5) 0.1889(5) 0.5189(6) 0.0734(19) Uani 1 1 d . . .
C12 C 0.6785(7) 0.2003(6) 0.6176(7) 0.099(3) Uani 1 1 d . . .
H12 H 0.6808 0.2627 0.6441 0.118 Uiso 1 1 calc R . .
C13 C 0.6689(7) 0.1209(8) 0.6799(6) 0.101(3) Uani 1 1 d . . .
H13 H 0.6650 0.1303 0.7472 0.122 Uiso 1 1 calc R . .
C14 C 0.6653(6) 0.0293(6) 0.6419(6) 0.081(2) Uani 1 1 d . . .
H14 H 0.6552 -0.0230 0.6839 0.097 Uiso 1 1 calc R . .
C15 C 0.6760(5) 0.0117(5) 0.5442(5) 0.0649(17) Uani 1 1 d . . .
C16 C 0.6903(6) 0.2740(5) 0.4499(6) 0.102(3) Uani 1 1 d . . .
H16A H 0.6952 0.2506 0.3838 0.153 Uiso 1 1 calc R . .
H16B H 0.7602 0.3126 0.4679 0.153 Uiso 1 1 calc R . .
H16C H 0.6191 0.3130 0.4538 0.153 Uiso 1 1 calc R . .
C17 C 0.6724(6) -0.0892(5) 0.5011(5) 0.089(2) Uani 1 1 d . . .
H17A H 0.6828 -0.0855 0.4317 0.133 Uiso 1 1 calc R . .
H17B H 0.5961 -0.1188 0.5119 0.133 Uiso 1 1 calc R . .
H17C H 0.7361 -0.1276 0.5322 0.133 Uiso 1 1 calc R . .
C18 C 0.7982(5) 0.0726(4) 0.3305(5) 0.0541(15) Uani 1 1 d . . .

loop_
_atom_site_aniso_label
_atom_site_aniso_U_11
_atom_site_aniso_U_22
_atom_site_aniso_U_33
_atom_site_aniso_U_23
_atom_site_aniso_U_13
_atom_site_aniso_U_12
S1 0.0649(10) 0.0464(9) 0.0941(13) 0.0144(9) 0.0247(9) 0.0112(8)
S2 0.0549(9) 0.0603(10) 0.0734(11) 0.0077(9) 0.0053(8) -0.0007(8)
N1 0.055(3) 0.037(3) 0.079(4) 0.007(3) 0.010(3) -0.001(2)
N2 0.082(4) 0.035(3) 0.122(5) 0.012(3) 0.021(4) 0.006(3)
N3 0.083(4) 0.042(3) 0.131(6) 0.004(3) 0.024(4) 0.005(3)
N4 0.071(4) 0.053(4) 0.108(5) -0.002(3) 0.016(3) 0.007(3)
N5 0.053(3) 0.057(3) 0.074(4) 0.003(3) 0.000(3) -0.004(3)
N6 0.061(4) 0.093(5) 0.086(4) 0.000(4) -0.003(3) -0.004(3)
N7 0.081(5) 0.091(5) 0.092(5) 0.002(4) -0.015(4) -0.004(4)
N8 0.078(4) 0.074(4) 0.060(4) -0.006(3) 0.004(3) -0.001(3)
C1 0.056(4) 0.044(3) 0.068(4) 0.008(3) 0.015(3) 0.007(3)
C2 0.075(5) 0.051(4) 0.075(5) 0.006(4) 0.013(4) -0.002(3)
C3 0.108(6) 0.075(5) 0.092(6) -0.013(4) 0.027(5) -0.003(5)
C4 0.092(7) 0.104(7) 0.120(8) -0.011(6) 0.039(6) 0.015(6)
C5 0.054(4) 0.092(6) 0.131(7) 0.012(5) 0.017(5) 0.004(4)
C6 0.057(4) 0.059(4) 0.094(5) 0.013(4) 0.006(4) -0.001(3)
C7 0.087(5) 0.086(5) 0.101(6) -0.001(5) -0.017(4) -0.004(4)
C8 0.081(5) 0.087(5) 0.122(7) 0.010(5) -0.010(5) -0.011(4)
C9 0.045(3) 0.042(3) 0.081(5) 0.002(3) 0.010(3) 0.004(3)
C10 0.053(4) 0.059(4) 0.068(4) -0.008(4) 0.011(3) 0.001(3)
C11 0.054(4) 0.067(5) 0.099(6) -0.007(4) 0.002(4) 0.004(3)
C12 0.079(5) 0.097(7) 0.119(8) -0.051(6) 0.000(5) 0.007(5)
C13 0.084(5) 0.138(8) 0.083(6) -0.024(6) 0.010(5) 0.015(6)
C14 0.061(4) 0.089(6) 0.094(6) 0.004(5) 0.023(4) 0.008(4)
C15 0.054(4) 0.064(4) 0.078(5) 0.000(4) 0.006(3) -0.001(3)
C16 0.082(5) 0.066(5) 0.156(8) -0.006(5) 0.001(5) 0.003(4)
C17 0.100(6) 0.060(4) 0.108(6) 0.004(5) 0.021(5) -0.002(4)
C18 0.047(3) 0.039(3) 0.076(5) -0.003(3) 0.005(3) -0.002(3)

loop_
_atom_type_symbol
_atom_type_description
_atom_type_scat_dispersion_real
_atom_type_scat_dispersion_imag
_atom_type_scat_source
C C 0.0033 0.0016 'International Tables Vol C Tables 4.2.6.8 and 6.1.1.4'
H H 0.0000 0.0000 'International Tables Vol C Tables 4.2.6.8 and 6.1.1.4'
N N 0.0061 0.0033 'International Tables Vol C Tables 4.2.6.8 and 6.1.1.4'
S S 0.1246 0.1234 'International Tables Vol C Tables 4.2.6.8 and 6.1.1.4'

loop_
_geom_angle_atom_site_label_1
_geom_angle_atom_site_label_2
_geom_angle_atom_site_label_3
_geom_angle
_geom_angle_site_symmetry_1
_geom_angle_site_symmetry_3
_geom_angle_publ_flag
C9 S1 S2 100.6(2) . . ?
C18 S2 S1 100.4(2) . . ?
C9 N1 N2 107.1(5) . . ?
C9 N1 C1 129.8(5) . . ?
N2 N1 C1 122.9(5) . . ?
N3 N2 N1 105.7(5) . . ?
N2 N3 N4 112.2(5) . . ?
C9 N4 N3 104.0(5) . . ?
C18 N5 N6 106.9(5) . . ?
C18 N5 C10 129.7(5) . . ?
N6 N5 C10 123.4(5) . . ?
N7 N6 N5 105.8(5) . . ?
N6 N7 N8 112.0(5) . . ?
C18 N8 N7 104.4(5) . . ?
C6 C1 C2 124.5(6) . . ?
C6 C1 N1 118.5(6) . . ?
C2 C1 N1 117.0(6) . . ?
C3 C2 C1 116.6(7) . . ?
C3 C2 C7 121.6(7) . . ?
C1 C2 C7 121.7(6) . . ?
C2 C3 C4 120.8(8) . . ?
C5 C4 C3 120.8(7) . . ?
C4 C5 C6 121.1(7) . . ?
C5 C6 C1 116.1(7) . . ?
C5 C6 C8 122.3(7) . . ?
C1 C6 C8 121.6(6) . . ?
N4 C9 N1 111.0(5) . . ?
N4 C9 S1 129.5(5) . . ?
N1 C9 S1 119.4(4) . . ?
C11 C10 C15 123.6(6) . . ?
C11 C10 N5 117.6(6) . . ?
C15 C10 N5 118.8(6) . . ?
C12 C11 C10 116.5(7) . . ?
C12 C11 C16 122.4(7) . . ?
C10 C11 C16 121.1(7) . . ?
C11 C12 C13 121.6(8) . . ?
C14 C13 C12 119.7(8) . . ?
C13 C14 C15 122.2(8) . . ?
C14 C15 C10 116.3(6) . . ?
C14 C15 C17 122.8(7) . . ?
C10 C15 C17 120.9(6) . . ?
N8 C18 N5 110.9(5) . . ?
N8 C18 S2 129.2(5) . . ?
N5 C18 S2 119.9(5) . . ?

loop_
_geom_bond_atom_site_label_1
_geom_bond_atom_site_label_2
_geom_bond_distance
_geom_bond_site_symmetry_2
_geom_bond_publ_flag
S1 C9 1.764(6) . ?
S1 S2 2.026(2) . ?
S2 C18 1.757(6) . ?
N1 C9 1.343(7) . ?
N1 N2 1.377(6) . ?
N1 C1 1.431(7) . ?
N2 N3 1.295(7) . ?
N3 N4 1.379(7) . ?
N4 C9 1.313(7) . ?
N5 C18 1.342(7) . ?
N5 N6 1.365(7) . ?
N5 C10 1.436(7) . ?
N6 N7 1.295(7) . ?
N7 N8 1.365(7) . ?
N8 C18 1.303(7) . ?
C1 C6 1.393(8) . ?
C1 C2 1.394(8) . ?
C2 C3 1.377(9) . ?
C2 C7 1.500(9) . ?
C3 C4 1.387(10) . ?
C4 C5 1.377(10) . ?
C5 C6 1.389(9) . ?
C6 C8 1.509(9) . ?
C10 C11 1.394(8) . ?
C10 C15 1.398(8) . ?
C11 C12 1.358(10) . ?
C11 C16 1.503(9) . ?
C12 C13 1.390(11) . ?
C13 C14 1.359(11) . ?
C14 C15 1.365(9) . ?
C15 C17 1.503(8) . ?

loop_
_cod_related_entry_id
_cod_related_entry_database
_cod_related_entry_code
1 ChemSpider 4418403
